data_7057530
loop_
_publ_author_name
'Purkait, Suranjana'
'Chakraborty, Prateeti'
'Frontera, Antonio'
'Bauz\'a, Antonio'
'Zangrando, Ennio'
'Das, Debasis'

_publ_section_title
;
 Zinc(ii) complexes with uncommon aminal and hemiaminal ether derivatives:
 synthesis, structure, phosphatase activity and theoretical
 rationalization of ligand and complex formation
;
_journal_issue 15
_journal_name_full 'New Journal of Chemistry'
_journal_page_first 12998
_journal_paper_doi 10.1039/C8NJ01853G
_journal_volume 42
_journal_year 2018
_chemical_formula_moiety 'C16 H18 Cl N4 O Zn, Cl O4'
_chemical_formula_sum 'C16 H18 Cl2 N4 O5 Zn'
_chemical_formula_weight 482.61
_space_group_crystal_system monoclinic
_space_group_IT_number 14
_space_group_name_Hall '-P 2yn'
_space_group_name_H-M_alt 'P 1 21/n 1'
_symmetry_space_group_name_Hall '-P 2yn'
_symmetry_space_group_name_H-M 'P 1 21/n 1'
_atom_sites_solution_hydrogens geom
_audit_block_doi 10.5517/ccdc.csd.cc1zdybn
_audit_creation_method SHELXL-2014/7
_audit_update_record
;
2018-03-14 deposited with the CCDC.
2018-06-19 downloaded from the CCDC.
;
_cell_angle_alpha 90
_cell_angle_beta 97.4470(10)
_cell_angle_gamma 90
_cell_formula_units_Z 4
_cell_length_a 10.6472(4)
_cell_length_b 15.7209(5)
_cell_length_c 11.7623(4)
_cell_measurement_reflns_used 1542
_cell_measurement_temperature 296(2)
_cell_measurement_theta_max 27.02
_cell_measurement_theta_min 2.45
_cell_volume 1952.21(12)
_computing_cell_refinement 'BRUKER SMART'
_computing_data_collection 'BRUKER SMART'
_computing_data_reduction 'BRUKER SAINT'
_computing_molecular_graphics 'Ortep3 for Windows (Farrugia,1997)'
_computing_publication_material 'Wingx 2013.03 (Farrugia, 1999)'
_computing_structure_refinement 'SHELXL-2014/7 (Sheldrick, 2014)'
_computing_structure_solution 'SHELX97 (Sheldrick, 2008)'
_diffrn_ambient_temperature 296(2)
_diffrn_measured_fraction_theta_full 1.000
_diffrn_measured_fraction_theta_max 0.998
_diffrn_measurement_device_type 'BRUKER SMART APEX CCD DIFFRACTOMETER'
_diffrn_measurement_method 'OMEGA-PHI SCAN'
_diffrn_radiation_monochromator graphite
_diffrn_radiation_source 'fine-focus sealed tube'
_diffrn_radiation_type MoK\a
_diffrn_radiation_wavelength 0.71073
_diffrn_reflns_av_R_equivalents 0.0294
_diffrn_reflns_av_unetI/netI 0.0216
_diffrn_reflns_Laue_measured_fraction_full 1.000
_diffrn_reflns_Laue_measured_fraction_max 0.998
_diffrn_reflns_limit_h_max 14
_diffrn_reflns_limit_h_min -14
_diffrn_reflns_limit_k_max 21
_diffrn_reflns_limit_k_min -21
_diffrn_reflns_limit_l_max 16
_diffrn_reflns_limit_l_min -15
_diffrn_reflns_number 29595
_diffrn_reflns_point_group_measured_fraction_full 1.000
_diffrn_reflns_point_group_measured_fraction_max 0.998
_diffrn_reflns_theta_full 25.242
_diffrn_reflns_theta_max 28.924
_diffrn_reflns_theta_min 2.174
_exptl_absorpt_coefficient_mu 1.568
_exptl_absorpt_correction_T_max 0.681
_exptl_absorpt_correction_T_min 0.562
_exptl_absorpt_correction_type multi-scan
_exptl_absorpt_process_details 'BRUKER SADABS'
_exptl_crystal_density_diffrn 1.642
_exptl_crystal_description block
_exptl_crystal_F_000 984
_exptl_crystal_size_max 0.32
_exptl_crystal_size_mid 0.30
_exptl_crystal_size_min 0.25
_refine_diff_density_max 0.855
_refine_diff_density_min -0.375
_refine_diff_density_rms 0.074
_refine_ls_extinction_method none
_refine_ls_goodness_of_fit_ref 1.035
_refine_ls_hydrogen_treatment constr
_refine_ls_matrix_type full
_refine_ls_number_parameters 253
_refine_ls_number_reflns 5147
_refine_ls_number_restraints 0
_refine_ls_restrained_S_all 1.035
_refine_ls_R_factor_all 0.0527
_refine_ls_R_factor_gt 0.0403
_refine_ls_shift/su_max 0.001
_refine_ls_shift/su_mean 0.000
_refine_ls_structure_factor_coef Fsqd
_refine_ls_weighting_details 'w=1/[\s^2^(Fo^2^)+(0.0711P)^2^+1.2300P] where P=(Fo^2^+2Fc^2^)/3'
_refine_ls_weighting_scheme calc
_refine_ls_wR_factor_gt 0.1184
_refine_ls_wR_factor_ref 0.1261
_reflns_Friedel_coverage 0.000
_reflns_number_gt 4092
_reflns_number_total 5147
_reflns_threshold_expression 'I > 2\s(I)'
_cod_data_source_file c8nj01853g2.cif
_cod_data_source_block 1
_cod_depositor_comments
;
The following automatic conversions were performed:

'_exptl_absorpt_correction_type' value 'MULTI-SCAN' changed to
'multi-scan' according to
/home/data/users/saulius/crontab/automatic-downloads/rss-feeds/RSC/lib/dictionaries/cif_core.dic
dictionary named 'cif_core.dic' version 2.4.2 from 2011-04-26.

Automatic conversion script
Id: cif_fix_values 4973 2017-02-22 13:04:09Z antanas 

 Adding full bibliography for 7057530--7057532.cif.
;
_cod_database_code 7057530
_shelx_shelxl_version_number 2014/7
_shelx_space_group_comment
;
The symmetry employed for this shelxl refinement is uniquely defined
by the following loop, which should always be used as a source of
symmetry information in preference to the above space-group names.
They are only intended as comments.
;

loop_
_space_group_symop_operation_xyz
'x, y, z'
'-x+1/2, y+1/2, -z+1/2'
'-x, -y, -z'
'x-1/2, -y-1/2, z-1/2'

loop_
_atom_site_label
_atom_site_type_symbol
_atom_site_fract_x
_atom_site_fract_y
_atom_site_fract_z
_atom_site_U_iso_or_equiv
_atom_site_adp_type
_atom_site_occupancy
_atom_site_site_symmetry_order
_atom_site_calc_flag
_atom_site_refinement_flags_posn
_atom_site_refinement_flags_adp
Zn1 Zn 0.93255(3) 0.78710(2) 0.85358(2) 0.03576(11) Uani 1 1 d . .
Cl1 Cl 0.92344(6) 0.86158(4) 0.69192(5) 0.04313(16) Uani 1 1 d . .
N1 N 0.8044(2) 0.69329(14) 0.87966(19) 0.0414(5) Uani 1 1 d . .
N2 N 1.0432(2) 0.66801(15) 0.8178(2) 0.0432(5) Uani 1 1 d . .
N3 N 1.0839(2) 0.79193(15) 0.9814(2) 0.0445(5) Uani 1 1 d . .
N4 N 0.8757(2) 0.88442(14) 0.97020(18) 0.0411(5) Uani 1 1 d . .
C1 C 0.7028(3) 0.7057(2) 0.9330(3) 0.0529(7) Uani 1 1 d . .
H1 H 0.6803 0.7610 0.9496 0.063 Uiso 1 1 calc R U
C2 C 0.6292(3) 0.6387(2) 0.9647(3) 0.0648(9) Uani 1 1 d . .
H2 H 0.5592 0.6489 1.0025 0.078 Uiso 1 1 calc R U
C3 C 0.6626(3) 0.5569(2) 0.9387(3) 0.0634(9) Uani 1 1 d . .
H3 H 0.6151 0.5109 0.9586 0.076 Uiso 1 1 calc R U
C4 C 0.7666(3) 0.54407(19) 0.8830(3) 0.0534(7) Uani 1 1 d . .
H4 H 0.7905 0.4893 0.8649 0.064 Uiso 1 1 calc R U
C5 C 0.8349(3) 0.61327(17) 0.8546(2) 0.0422(5) Uani 1 1 d . .
C6 C 0.9455(3) 0.60301(18) 0.7882(3) 0.0481(6) Uani 1 1 d . .
H6 H 0.9815 0.5457 0.7982 0.058 Uiso 1 1 calc R U
O1 O 0.9023(2) 0.61950(16) 0.67097(19) 0.0602(6) Uani 1 1 d . .
C7 C 1.0081(3) 0.6492(3) 0.6180(3) 0.0660(9) Uani 1 1 d . .
H7A H 0.9843 0.6985 0.5704 0.079 Uiso 1 1 calc R U
H7B H 1.0379 0.6050 0.5706 0.079 Uiso 1 1 calc R U
C8 C 1.1106(3) 0.6726(2) 0.7154(3) 0.0594(8) Uani 1 1 d . .
H8A H 1.1803 0.6325 0.7209 0.071 Uiso 1 1 calc R U
H8B H 1.1428 0.7295 0.7053 0.071 Uiso 1 1 calc R U
C9 C 1.1249(3) 0.6499(2) 0.9260(3) 0.0544(7) Uani 1 1 d . .
H9A H 1.1902 0.6096 0.9120 0.065 Uiso 1 1 calc R U
H9B H 1.0748 0.6247 0.9805 0.065 Uiso 1 1 calc R U
C10 C 1.1862(3) 0.7319(2) 0.9757(3) 0.0575(8) Uani 1 1 d . .
H10A H 1.2312 0.7218 1.0516 0.069 Uiso 1 1 calc R U
H10B H 1.2456 0.7537 0.9269 0.069 Uiso 1 1 calc R U
C11 C 1.0733(3) 0.83719(19) 1.0673(2) 0.0492(6) Uani 1 1 d . .
H11 H 1.1337 0.8351 1.1318 0.059 Uiso 1 1 calc R U
C12 C 0.9624(3) 0.89386(18) 1.0632(2) 0.0450(6) Uani 1 1 d . .
C13 C 0.9479(3) 0.9540(2) 1.1468(3) 0.0567(8) Uani 1 1 d . .
H13 H 1.0086 0.9591 1.2109 0.068 Uiso 1 1 calc R U
C14 C 0.8444(3) 1.0057(2) 1.1345(3) 0.0594(8) Uani 1 1 d . .
H14 H 0.8331 1.0459 1.1903 0.071 Uiso 1 1 calc R U
C15 C 0.7566(3) 0.99752(19) 1.0383(3) 0.0542(7) Uani 1 1 d . .
H15 H 0.6858 1.0326 1.0275 0.065 Uiso 1 1 calc R U
C16 C 0.7757(3) 0.93645(18) 0.9584(3) 0.0468(6) Uani 1 1 d . .
H16 H 0.7164 0.9312 0.8934 0.056 Uiso 1 1 calc R U
Cl2 Cl 0.94622(8) 0.65208(6) 0.23832(7) 0.0599(2) Uani 1 1 d . .
O2 O 0.9027(6) 0.7303(4) 0.2160(9) 0.243(5) Uani 1 1 d . .
O3 O 1.0761(4) 0.6511(4) 0.2201(5) 0.1515(19) Uani 1 1 d . .
O4 O 0.9499(6) 0.6196(6) 0.3429(4) 0.224(4) Uani 1 1 d . .
O5 O 0.8873(8) 0.5936(5) 0.1629(6) 0.252(4) Uani 1 1 d . .

loop_
_atom_site_aniso_label
_atom_site_aniso_U_11
_atom_site_aniso_U_22
_atom_site_aniso_U_33
_atom_site_aniso_U_23
_atom_site_aniso_U_13
_atom_site_aniso_U_12
Zn1 0.03531(16) 0.03615(17) 0.03481(17) 0.00064(10) 0.00065(11) -0.00130(10)
Cl1 0.0532(3) 0.0407(3) 0.0345(3) 0.0039(2) 0.0018(2) 0.0008(3)
N1 0.0424(11) 0.0389(11) 0.0436(11) -0.0040(9) 0.0090(9) -0.0032(9)
N2 0.0386(11) 0.0443(12) 0.0468(12) 0.0021(10) 0.0066(9) 0.0066(9)
N3 0.0396(11) 0.0489(13) 0.0425(12) 0.0054(9) -0.0046(9) -0.0037(9)
N4 0.0452(11) 0.0402(11) 0.0370(10) -0.0011(9) 0.0020(9) -0.0070(9)
C1 0.0502(15) 0.0526(17) 0.0594(17) -0.0130(13) 0.0204(13) -0.0079(12)
C2 0.0621(19) 0.071(2) 0.067(2) -0.0146(17) 0.0302(16) -0.0212(16)
C3 0.070(2) 0.063(2) 0.0595(18) -0.0005(15) 0.0174(16) -0.0264(16)
C4 0.0663(18) 0.0392(14) 0.0552(16) -0.0008(12) 0.0092(14) -0.0088(13)
C5 0.0468(13) 0.0383(13) 0.0412(13) -0.0007(10) 0.0037(10) -0.0019(11)
C6 0.0540(15) 0.0377(13) 0.0540(16) -0.0041(11) 0.0116(12) 0.0050(11)
O1 0.0579(12) 0.0761(15) 0.0483(11) -0.0178(11) 0.0128(9) -0.0074(11)
C7 0.0622(19) 0.085(3) 0.0537(18) -0.0127(17) 0.0192(15) 0.0033(18)
C8 0.0481(16) 0.071(2) 0.0619(19) -0.0041(16) 0.0189(14) 0.0080(15)
C9 0.0460(15) 0.0539(17) 0.0617(18) 0.0109(14) 0.0009(13) 0.0166(13)
C10 0.0387(14) 0.071(2) 0.0590(18) 0.0080(15) -0.0070(12) 0.0068(13)
C11 0.0500(15) 0.0544(16) 0.0398(13) 0.0045(12) -0.0072(11) -0.0115(12)
C12 0.0540(15) 0.0426(14) 0.0376(12) 0.0015(10) 0.0027(11) -0.0148(12)
C13 0.074(2) 0.0509(16) 0.0434(15) -0.0079(13) 0.0021(14) -0.0182(15)
C14 0.080(2) 0.0454(16) 0.0561(17) -0.0131(14) 0.0205(16) -0.0117(15)
C15 0.0566(17) 0.0432(15) 0.0656(19) -0.0020(13) 0.0180(14) -0.0046(12)
C16 0.0457(14) 0.0449(14) 0.0497(15) -0.0032(12) 0.0058(11) -0.0057(11)
Cl2 0.0632(4) 0.0659(5) 0.0509(4) 0.0064(3) 0.0085(3) 0.0041(4)
O2 0.166(5) 0.118(4) 0.465(15) 0.095(6) 0.122(7) 0.069(4)
O3 0.100(3) 0.187(5) 0.175(5) 0.042(4) 0.047(3) 0.039(3)
O4 0.228(6) 0.364(11) 0.081(3) 0.066(4) 0.021(4) -0.100(6)
O5 0.297(8) 0.186(6) 0.219(6) -0.068(5) -0.164(6) 0.030(6)

loop_
_atom_type_symbol
_atom_type_description
_atom_type_scat_dispersion_real
_atom_type_scat_dispersion_imag
_atom_type_scat_source
C C 0.0033 0.0016 'International Tables Vol C Tables 4.2.6.8 and 6.1.1.4'
H H 0.0000 0.0000 'International Tables Vol C Tables 4.2.6.8 and 6.1.1.4'
N N 0.0061 0.0033 'International Tables Vol C Tables 4.2.6.8 and 6.1.1.4'
O O 0.0106 0.0060 'International Tables Vol C Tables 4.2.6.8 and 6.1.1.4'
Cl Cl 0.1484 0.1585 'International Tables Vol C Tables 4.2.6.8 and 6.1.1.4'
Zn Zn 0.2839 1.4301 'International Tables Vol C Tables 4.2.6.8 and 6.1.1.4'

loop_
_geom_angle_atom_site_label_1
_geom_angle_atom_site_label_2
_geom_angle_atom_site_label_3
_geom_angle
N3 Zn1 N1 112.89(9)
N3 Zn1 N4 76.76(9)
N1 Zn1 N4 99.47(8)
N3 Zn1 Cl1 123.25(7)
N1 Zn1 Cl1 123.23(7)
N4 Zn1 Cl1 100.52(6)
N3 Zn1 N2 77.91(9)
N1 Zn1 N2 78.89(9)
N4 Zn1 N2 151.63(8)
Cl1 Zn1 N2 103.94(6)
C1 N1 C5 118.3(2)
C1 N1 Zn1 124.02(19)
C5 N1 Zn1 117.07(18)
C6 N2 C9 113.1(2)
C6 N2 C8 104.1(2)
C9 N2 C8 114.7(2)
C6 N2 Zn1 104.37(16)
C9 N2 Zn1 105.12(17)
C8 N2 Zn1 115.21(19)
C11 N3 C10 123.6(2)
C11 N3 Zn1 117.8(2)
C10 N3 Zn1 117.69(19)
C16 N4 C12 118.1(2)
C16 N4 Zn1 130.09(18)
C12 N4 Zn1 111.68(19)
N1 C1 C2 122.3(3)
N1 C1 H1 118.8
C2 C1 H1 118.8
C3 C2 C1 118.4(3)
C3 C2 H2 120.8
C1 C2 H2 120.8
C4 C3 C2 119.4(3)
C4 C3 H3 120.3
C2 C3 H3 120.3
C3 C4 C5 119.0(3)
C3 C4 H4 120.5
C5 C4 H4 120.5
N1 C5 C4 122.5(3)
N1 C5 C6 116.3(2)
C4 C5 C6 121.1(3)
O1 C6 N2 103.5(2)
O1 C6 C5 107.9(2)
N2 C6 C5 112.4(2)
O1 C6 H6 110.9
N2 C6 H6 110.9
C5 C6 H6 110.9
C6 O1 C7 107.9(2)
O1 C7 C8 106.2(3)
O1 C7 H7A 110.5
C8 C7 H7A 110.5
O1 C7 H7B 110.5
C8 C7 H7B 110.5
H7A C7 H7B 108.7
N2 C8 C7 103.0(2)
N2 C8 H8A 111.2
C7 C8 H8A 111.2
N2 C8 H8B 111.2
C7 C8 H8B 111.2
H8A C8 H8B 109.1
N2 C9 C10 110.1(2)
N2 C9 H9A 109.6
C10 C9 H9A 109.6
N2 C9 H9B 109.6
C10 C9 H9B 109.6
H9A C9 H9B 108.2
N3 C10 C9 106.3(2)
N3 C10 H10A 110.5
C9 C10 H10A 110.5
N3 C10 H10B 110.5
C9 C10 H10B 110.5
H10A C10 H10B 108.7
N3 C11 C12 118.2(2)
N3 C11 H11 120.9
C12 C11 H11 120.9
N4 C12 C13 121.6(3)
N4 C12 C11 115.0(2)
C13 C12 C11 123.4(3)
C14 C13 C12 119.6(3)
C14 C13 H13 120.2
C12 C13 H13 120.2
C13 C14 C15 119.0(3)
C13 C14 H14 120.5
C15 C14 H14 120.5
C16 C15 C14 118.8(3)
C16 C15 H15 120.6
C14 C15 H15 120.6
N4 C16 C15 122.9(3)
N4 C16 H16 118.6
C15 C16 H16 118.6
O4 Cl2 O2 120.5(6)
O4 Cl2 O5 107.3(5)
O2 Cl2 O5 111.9(5)
O4 Cl2 O3 102.8(4)
O2 Cl2 O3 107.5(4)
O5 Cl2 O3 105.4(5)

loop_
_geom_bond_atom_site_label_1
_geom_bond_atom_site_label_2
_geom_bond_distance
Zn1 N3 2.058(2)
Zn1 N1 2.059(2)
Zn1 N4 2.192(2)
Zn1 Cl1 2.2245(7)
Zn1 N2 2.280(2)
N1 C1 1.333(4)
N1 C5 1.342(3)
N2 C6 1.468(4)
N2 C9 1.472(4)
N2 C8 1.482(4)
N3 C11 1.253(4)
N3 C10 1.449(4)
N4 C16 1.335(4)
N4 C12 1.345(3)
C1 C2 1.392(4)
C1 H1 0.9300
C2 C3 1.378(5)
C2 H2 0.9300
C3 C4 1.372(5)
C3 H3 0.9300
C4 C5 1.374(4)
C4 H4 0.9300
C5 C6 1.503(4)
C6 O1 1.420(4)
C6 H6 0.9800
O1 C7 1.434(4)
C7 C8 1.521(5)
C7 H7A 0.9700
C7 H7B 0.9700
C8 H8A 0.9700
C8 H8B 0.9700
C9 C10 1.527(5)
C9 H9A 0.9700
C9 H9B 0.9700
C10 H10A 0.9700
C10 H10B 0.9700
C11 C12 1.475(4)
C11 H11 0.9300
C12 C13 1.388(4)
C13 C14 1.361(5)
C13 H13 0.9300
C14 C15 1.377(5)
C14 H14 0.9300
C15 C16 1.377(4)
C15 H15 0.9300
C16 H16 0.9300
Cl2 O4 1.327(4)
Cl2 O2 1.328(5)
Cl2 O5 1.372(5)
Cl2 O3 1.427(4)

loop_
_geom_torsion_atom_site_label_1
_geom_torsion_atom_site_label_2
_geom_torsion_atom_site_label_3
_geom_torsion_atom_site_label_4
_geom_torsion
C5 N1 C1 C2 1.0(5)
Zn1 N1 C1 C2 -169.9(3)
N1 C1 C2 C3 -0.6(6)
C1 C2 C3 C4 0.1(6)
C2 C3 C4 C5 0.0(5)
C1 N1 C5 C4 -0.9(4)
Zn1 N1 C5 C4 170.6(2)
C1 N1 C5 C6 176.4(3)
Zn1 N1 C5 C6 -12.0(3)
C3 C4 C5 N1 0.4(4)
C3 C4 C5 C6 -176.8(3)
C9 N2 C6 O1 -164.8(2)
C8 N2 C6 O1 -39.7(3)
Zn1 N2 C6 O1 81.5(2)
C9 N2 C6 C5 79.0(3)
C8 N2 C6 C5 -155.9(2)
Zn1 N2 C6 C5 -34.7(3)
N1 C5 C6 O1 -79.8(3)
C4 C5 C6 O1 97.6(3)
N1 C5 C6 N2 33.7(3)
C4 C5 C6 N2 -148.9(3)
N2 C6 O1 C7 33.9(3)
C5 C6 O1 C7 153.2(3)
C6 O1 C7 C8 -14.8(4)
C6 N2 C8 C7 29.9(3)
C9 N2 C8 C7 154.0(3)
Zn1 N2 C8 C7 -83.8(3)
O1 C7 C8 N2 -9.8(4)
C6 N2 C9 C10 -157.6(2)
C8 N2 C9 C10 83.2(3)
Zn1 N2 C9 C10 -44.4(3)
C11 N3 C10 C9 133.9(3)
Zn1 N3 C10 C9 -34.9(3)
N2 C9 C10 N3 52.7(3)
C10 N3 C11 C12 -178.2(3)
Zn1 N3 C11 C12 -9.3(3)
C16 N4 C12 C13 1.8(4)
Zn1 N4 C12 C13 177.9(2)
C16 N4 C12 C11 -176.9(2)
Zn1 N4 C12 C11 -0.9(3)
N3 C11 C12 N4 6.7(4)
N3 C11 C12 C13 -172.1(3)
N4 C12 C13 C14 -0.8(4)
C11 C12 C13 C14 177.9(3)
C12 C13 C14 C15 -0.6(5)
C13 C14 C15 C16 0.9(5)
C12 N4 C16 C15 -1.6(4)
Zn1 N4 C16 C15 -176.8(2)
C14 C15 C16 N4 0.2(5)
